data_7126366
loop_
_publ_author_name
'Prieschl, Dominic'
'Arrowsmith, Merle'
'Dietz, Maximilian'
'Rempel, Anna'
'M\"uller, Marcel'
'Braunschweig, Holger'

_publ_section_title
;
 Synthesis of polyheterocyclic 1,1-diboryltriazenes by \g-nitrogen
 insertion of azides into activated B-B single bonds.
;
_journal_issue 42
_journal_name_full 'Chemical communications (Cambridge, England)'
_journal_page_first 5681
_journal_page_last 5684
_journal_paper_doi 10.1039/d0cc02305a
_journal_volume 56
_journal_year 2020
_chemical_formula_moiety 'C47 H58 B2 N6, C6 H6'
_chemical_formula_sum 'C53 H64 B2 N6'
_chemical_formula_weight 806.72
_space_group_crystal_system triclinic
_space_group_IT_number 2
_space_group_name_Hall '-P 1'
_space_group_name_H-M_alt 'P -1'
_atom_sites_solution_hydrogens geom
_audit_creation_method SHELXL-2018/3
_cell_angle_alpha 63.842(16)
_cell_angle_beta 85.29(2)
_cell_angle_gamma 64.034(18)
_cell_formula_units_Z 2
_cell_length_a 13.097(5)
_cell_length_b 14.799(7)
_cell_length_c 14.975(5)
_cell_measurement_reflns_used 9898
_cell_measurement_temperature 100(2)
_cell_measurement_theta_max 26.81
_cell_measurement_theta_min 2.47
_cell_volume 2320.0(17)
_computing_cell_refinement 'Saint+ ver. V8.38A (Bruker AXS)'
_computing_data_collection 'APEX2 ver. 2014.9 (Bruker AXS)'
_computing_data_reduction 'Saint+ ver. V8.38A (Bruker AXS)'
_computing_molecular_graphics 'ShelXLe (Huebschle et all, 2011)'
_computing_publication_material 'SHELXL-2018/3 (Sheldrick, 2018)'
_computing_structure_refinement 'SHELXL-2018/3 (Sheldrick, 2018)'
_computing_structure_solution 'SHELXT (Sheldrick, 2014)'
_diffrn_ambient_temperature 100(2)
_diffrn_detector 'CCD area detector (Apex2)'
_diffrn_detector_area_resol_mean 8.333
_diffrn_measured_fraction_theta_full 1.000
_diffrn_measured_fraction_theta_max 1.000
_diffrn_measurement_device_type 'Bruker X8-APEX II'
_diffrn_measurement_method '\f and \w scans'
_diffrn_radiation_monochromator 'multi-layer mirror'
_diffrn_radiation_type MoK\a
_diffrn_radiation_wavelength 0.71073
_diffrn_reflns_av_R_equivalents 0.0459
_diffrn_reflns_av_unetI/netI 0.0391
_diffrn_reflns_Laue_measured_fraction_full 1.000
_diffrn_reflns_Laue_measured_fraction_max 1.000
_diffrn_reflns_limit_h_max 15
_diffrn_reflns_limit_h_min -16
_diffrn_reflns_limit_k_max 18
_diffrn_reflns_limit_k_min -18
_diffrn_reflns_limit_l_max 18
_diffrn_reflns_limit_l_min -17
_diffrn_reflns_number 40497
_diffrn_reflns_point_group_measured_fraction_full 1.000
_diffrn_reflns_point_group_measured_fraction_max 1.000
_diffrn_reflns_theta_full 26.000
_diffrn_reflns_theta_max 26.372
_diffrn_reflns_theta_min 1.530
_diffrn_source 'rotating-anode (Nonius FR-591)'
_exptl_absorpt_coefficient_mu 0.067
_exptl_absorpt_correction_T_max 0.7454
_exptl_absorpt_correction_T_min 0.6377
_exptl_absorpt_correction_type multi-scan
_exptl_absorpt_process_details 'SadAbs 2016/2 (Bruker AXS)'
_exptl_crystal_colour yellow
_exptl_crystal_density_diffrn 1.155
_exptl_crystal_description block
_exptl_crystal_F_000 868
_exptl_crystal_size_max 0.202
_exptl_crystal_size_mid 0.149
_exptl_crystal_size_min 0.105
_refine_diff_density_max 0.284
_refine_diff_density_min -0.294
_refine_diff_density_rms 0.038
_refine_ls_extinction_method none
_refine_ls_goodness_of_fit_ref 1.038
_refine_ls_hydrogen_treatment constr
_refine_ls_matrix_type full
_refine_ls_number_parameters 638
_refine_ls_number_reflns 9500
_refine_ls_number_restraints 109
_refine_ls_restrained_S_all 1.049
_refine_ls_R_factor_all 0.0678
_refine_ls_R_factor_gt 0.0472
_refine_ls_shift/su_max 0.001
_refine_ls_shift/su_mean 0.000
_refine_ls_structure_factor_coef Fsqd
_refine_ls_weighting_details 'w=1/[\s^2^(Fo^2^)+(0.0531P)^2^+0.7733P] where P=(Fo^2^+2Fc^2^)/3'
_refine_ls_weighting_scheme calc
_refine_ls_wR_factor_gt 0.1156
_refine_ls_wR_factor_ref 0.1258
_reflns_Friedel_coverage 0.000
_reflns_number_gt 7156
_reflns_number_total 9500
_reflns_threshold_expression 'I > 2\s(I)'
_cod_data_source_file d0cc02305a7.cif
_cod_data_source_block DoPr009
_cod_depositor_comments 'Adding full bibliography for 7126363--7126367.cif.'
_cod_original_cell_volume 2319.9(17)
_cod_database_code 7126366
_shelx_shelxl_version_number 2018/3
_shelx_space_group_comment
;
The symmetry employed for this shelxl refinement is uniquely defined
by the following loop, which should always be used as a source of
symmetry information in preference to the above space-group names.
They are only intended as comments.
;

loop_
_space_group_symop_operation_xyz
'x, y, z'
'-x, -y, -z'

loop_
_atom_site_label
_atom_site_type_symbol
_atom_site_fract_x
_atom_site_fract_y
_atom_site_fract_z
_atom_site_U_iso_or_equiv
_atom_site_adp_type
_atom_site_occupancy
_atom_site_site_symmetry_order
_atom_site_calc_flag
_atom_site_refinement_flags_posn
_atom_site_refinement_flags_adp
_atom_site_refinement_flags_occupancy
_atom_site_disorder_assembly
_atom_site_disorder_group
C1_1 C 0.55630(13) 0.15324(12) 0.24603(12) 0.0283(3) Uani 1 1 d . . . . .
C2_1 C 0.46877(14) 0.12126(12) 0.27879(13) 0.0316(4) Uani 1 1 d . . . . .
C3_1 C 0.46062(16) 0.04303(13) 0.25614(14) 0.0405(4) Uani 1 1 d . . . . .
H3_1 H 0.400303 0.022555 0.277963 0.049 Uiso 1 1 calc R U . . .
C4_1 C 0.53694(17) -0.00592(14) 0.20312(15) 0.0440(5) Uani 1 1 d . . . . .
C5_1 C 0.62485(16) 0.02281(15) 0.17442(15) 0.0434(5) Uani 1 1 d . . . . .
H5_1 H 0.679923 -0.012371 0.140057 0.052 Uiso 1 1 calc R U . . .
C6_1 C 0.63594(15) 0.10150(14) 0.19391(14) 0.0366(4) Uani 1 1 d . . . . .
C7_1 C 0.73065(18) 0.1326(2) 0.15612(18) 0.0579(6) Uani 1 1 d . . . . .
H7A_1 H 0.775154 0.090520 0.119443 0.087 Uiso 1 1 calc R U . . .
H7B_1 H 0.780767 0.114126 0.212999 0.087 Uiso 1 1 calc R U . . .
H7C_1 H 0.698231 0.213600 0.111089 0.087 Uiso 1 1 calc R U . . .
C8_1 C 0.38440(16) 0.16768(14) 0.34012(15) 0.0405(4) Uani 1 1 d . . . . .
H8A_1 H 0.346068 0.119770 0.372988 0.061 Uiso 1 1 calc R U . . .
H8B_1 H 0.327167 0.244346 0.296121 0.061 Uiso 1 1 calc R U . . .
H8C_1 H 0.424968 0.169185 0.391216 0.061 Uiso 1 1 calc R U . . .
C9_1 C 0.5240(2) -0.08842(17) 0.17739(19) 0.0631(7) Uani 1 1 d . . . . .
H9A_1 H 0.506324 -0.056042 0.104400 0.095 Uiso 1 1 calc R U . . .
H9B_1 H 0.461516 -0.104267 0.209653 0.095 Uiso 1 1 calc R U . . .
H9C_1 H 0.595603 -0.158546 0.201400 0.095 Uiso 1 1 calc R U . . .
C11_1 C 0.71662(13) 0.30820(12) 0.27876(11) 0.0239(3) Uani 1 1 d . . . . .
C10_1 C 0.67602(13) 0.22597(12) 0.32100(11) 0.0245(3) Uani 1 1 d . . . . .
C15_1 C 0.73905(14) 0.12842(13) 0.41005(12) 0.0286(3) Uani 1 1 d . . . . .
C14_1 C 0.83389(14) 0.11765(14) 0.45637(13) 0.0334(4) Uani 1 1 d . . . . .
H14_1 H 0.874016 0.052230 0.517432 0.040 Uiso 1 1 calc R U . . .
C13_1 C 0.87162(14) 0.19958(14) 0.41605(13) 0.0333(4) Uani 1 1 d . . . . .
C12_1 C 0.81306(13) 0.29298(13) 0.32577(12) 0.0287(3) Uani 1 1 d . . . . .
H12_1 H 0.840246 0.348225 0.295369 0.034 Uiso 1 1 calc R U . . .
C16_1 C 0.65623(13) 0.41433(12) 0.18215(11) 0.0247(3) Uani 1 1 d . . . . .
H16A_1 H 0.637845 0.394133 0.132811 0.030 Uiso 1 1 calc R U . . .
H16B_1 H 0.709014 0.448502 0.154411 0.030 Uiso 1 1 calc R U . . .
C17_1 C 0.70348(16) 0.03550(14) 0.45996(13) 0.0369(4) Uani 1 1 d . . . . .
H17A_1 H 0.751633 -0.019996 0.524877 0.055 Uiso 1 1 calc R U . . .
H17B_1 H 0.712620 -0.001174 0.417030 0.055 Uiso 1 1 calc R U . . .
H17C_1 H 0.623013 0.067168 0.470484 0.055 Uiso 1 1 calc R U . . .
C18_1 C 0.97050(16) 0.19030(17) 0.46980(15) 0.0459(5) Uani 1 1 d . . . . .
H18A_1 H 1.022506 0.208706 0.422038 0.069 Uiso 1 1 calc R U . . .
H18B_1 H 1.011932 0.113213 0.523219 0.069 Uiso 1 1 calc R U . . .
H18C_1 H 0.941492 0.242954 0.499177 0.069 Uiso 1 1 calc R U . . .
C1_2 C 0.54535(13) 0.50199(12) 0.19503(10) 0.0220(3) Uani 1 1 d . . . . .
H1_2 H 0.501643 0.560470 0.126956 0.026 Uiso 1 1 calc R U . . .
C2_2 C 0.46248(14) 0.62463(13) 0.27289(11) 0.0273(3) Uani 1 1 d . . . . .
H2A_2 H 0.402724 0.674645 0.213380 0.033 Uiso 1 1 calc R U . . .
H2AB_2 H 0.476443 0.672591 0.295128 0.033 Uiso 1 1 calc R U . . .
C3_2 C 0.42057(15) 0.54980(13) 0.35623(11) 0.0285(3) Uani 1 1 d . . . . .
H3A_2 H 0.473588 0.510112 0.419278 0.034 Uiso 1 1 calc R U . . .
H3AB_2 H 0.343930 0.596810 0.367136 0.034 Uiso 1 1 calc R U . . .
C4_2 C 0.34970(13) 0.41135(12) 0.39568(10) 0.0227(3) Uani 1 1 d . . . . .
N4_2 N 0.41355(11) 0.46681(10) 0.33186(8) 0.0217(3) Uani 1 1 d . . . . .
C5_2 C 0.40625(14) 0.31296(13) 0.48524(11) 0.0264(3) Uani 1 1 d . . . . .
N5_2 N 0.56766(11) 0.55781(10) 0.24553(9) 0.0227(3) Uani 1 1 d . . . . .
C6_2 C 0.34315(15) 0.26014(14) 0.54536(12) 0.0322(4) Uani 1 1 d . . . . .
H6_2 H 0.381522 0.192079 0.605035 0.039 Uiso 1 1 calc R U . . .
C7_2 C 0.22661(16) 0.30322(16) 0.52132(12) 0.0363(4) Uani 1 1 d . . . . .
C8_2 C 0.17240(15) 0.40306(16) 0.43470(12) 0.0357(4) Uani 1 1 d . . . . .
H8_2 H 0.091869 0.434626 0.417882 0.043 Uiso 1 1 calc R U . . .
C9_2 C 0.23156(14) 0.45880(14) 0.37143(11) 0.0291(4) Uani 1 1 d . . . . .
C10_2 C 0.16595(15) 0.57010(16) 0.28220(13) 0.0404(4) Uani 1 1 d . . . . .
H10A_2 H 0.117744 0.562430 0.241943 0.061 Uiso 1 1 calc R U . . .
H10B_2 H 0.219755 0.594565 0.241256 0.061 Uiso 1 1 calc R U . . .
H10C_2 H 0.117436 0.626083 0.305044 0.061 Uiso 1 1 calc R U . . .
C11_2 C 0.53058(14) 0.26734(14) 0.51969(12) 0.0334(4) Uani 1 1 d . . . . .
H11A_2 H 0.562611 0.186096 0.563570 0.050 Uiso 1 1 calc R U . . .
H11B_2 H 0.538717 0.304809 0.556788 0.050 Uiso 1 1 calc R U . . .
H11C_2 H 0.571803 0.281265 0.461258 0.050 Uiso 1 1 calc R U . . .
C12_2 C 0.16098(19) 0.24362(19) 0.58856(15) 0.0504(5) Uani 1 1 d . . . . .
H12A_2 H 0.082416 0.299078 0.584133 0.076 Uiso 1 1 calc R U . . .
H12B_2 H 0.198604 0.202551 0.658094 0.076 Uiso 1 1 calc R U . . .
H12C_2 H 0.159229 0.190474 0.567197 0.076 Uiso 1 1 calc R U . . .
C13_2 C 0.64271(13) 0.60945(12) 0.20867(11) 0.0236(3) Uani 1 1 d . . . . .
C14_2 C 0.63613(14) 0.68333(13) 0.10774(11) 0.0281(3) Uani 1 1 d . . . . .
C15_2 C 0.71364(15) 0.72807(14) 0.08144(12) 0.0341(4) Uani 1 1 d . . . . .
H15_2 H 0.710118 0.776682 0.012823 0.041 Uiso 1 1 calc R U . . .
C16_2 C 0.79573(15) 0.70489(14) 0.15087(13) 0.0342(4) Uani 1 1 d . . . . .
C17_2 C 0.79920(14) 0.63341(14) 0.25059(12) 0.0313(4) Uani 1 1 d . . . . .
H17_2 H 0.854624 0.616950 0.299732 0.038 Uiso 1 1 calc R U . . .
C18_2 C 0.72478(14) 0.58536(12) 0.28083(11) 0.0261(3) Uani 1 1 d . . . . .
C19_2 C 0.73055(16) 0.51085(14) 0.39029(11) 0.0336(4) Uani 1 1 d . . . . .
H19A_2 H 0.803999 0.486602 0.426534 0.050 Uiso 1 1 calc R U . . .
H19B_2 H 0.723773 0.444622 0.397612 0.050 Uiso 1 1 calc R U . . .
H19C_2 H 0.667628 0.552788 0.418055 0.050 Uiso 1 1 calc R U . . .
C20_2 C 0.54591(16) 0.71991(14) 0.02682(11) 0.0365(4) Uani 1 1 d . . . . .
H20A_2 H 0.542722 0.786537 -0.032468 0.055 Uiso 1 1 calc R U . . .
H20B_2 H 0.471231 0.738322 0.051250 0.055 Uiso 1 1 calc R U . . .
H20C_2 H 0.564879 0.658738 0.008848 0.055 Uiso 1 1 calc R U . . .
C21_2 C 0.87682(17) 0.75710(18) 0.11941(15) 0.0474(5) Uani 1 1 d . . . . .
H21A_2 H 0.897535 0.767441 0.174439 0.071 Uiso 1 1 calc R U . . .
H21B_2 H 0.839605 0.830356 0.060154 0.071 Uiso 1 1 calc R U . . .
H21C_2 H 0.946162 0.707506 0.103136 0.071 Uiso 1 1 calc R U . . .
B1_3 B 0.46980(14) 0.44381(13) 0.25623(12) 0.0210(3) Uani 1 1 d . . . . .
N1_3 N 0.47085(10) 0.35303(10) 0.23497(8) 0.0208(3) Uani 1 1 d . . . . .
C1_3 C 0.22887(12) 0.52935(13) 0.05447(10) 0.0229(3) Uani 1 1 d . . . . .
B2_3 B 0.56506(15) 0.24485(14) 0.26727(12) 0.0241(4) Uani 1 1 d . . . . .
N2_3 N 0.38260(10) 0.38440(10) 0.16594(9) 0.0217(3) Uani 1 1 d . . . . .
C2_3 C 0.16348(13) 0.64492(13) 0.00550(11) 0.0288(3) Uani 1 1 d . . . . .
H2_3 H 0.179319 0.691029 0.024945 0.035 Uiso 1 1 calc R U . . .
N3_3 N 0.31927(10) 0.48860(10) 0.12872(8) 0.0214(3) Uani 1 1 d . . . . .
C3_3 C 0.07578(14) 0.69483(15) -0.07093(12) 0.0355(4) Uani 1 1 d . . . . .
H3_3 H 0.032179 0.774473 -0.103197 0.043 Uiso 1 1 calc R U . . .
N4_3 N -0.03581(13) 0.67759(15) -0.17767(11) 0.0463(4) Uani 1 1 d . . . . .
C5_3 C 0.11653(14) 0.51223(15) -0.05022(12) 0.0328(4) Uani 1 1 d . . . . .
H5_3 H 0.100807 0.465667 -0.069086 0.039 Uiso 1 1 calc R U . . .
C6_3 C 0.20303(13) 0.46324(14) 0.02611(11) 0.0267(3) Uani 1 1 d . . . . .
H6_3 H 0.245623 0.383530 0.059873 0.032 Uiso 1 1 calc R U . . .
C7_3 C -0.1015(2) 0.7992(2) -0.22867(18) 0.0777(9) Uani 1 1 d . . . . .
H7A_3 H -0.136275 0.826723 -0.179574 0.117 Uiso 1 1 calc R U . . .
H7B_3 H -0.161902 0.820133 -0.278644 0.117 Uiso 1 1 calc R U . . .
H7C_3 H -0.050659 0.832970 -0.262264 0.117 Uiso 1 1 calc R U . . .
C8_3 C -0.04711(16) 0.6105(2) -0.21951(14) 0.0505(5) Uani 1 1 d . . . . .
H8A_3 H -0.061170 0.549642 -0.167028 0.076 Uiso 1 1 calc R U . . .
H8B_3 H 0.023681 0.578240 -0.245767 0.076 Uiso 1 1 calc R U . . .
H8C_3 H -0.111502 0.658232 -0.274070 0.076 Uiso 1 1 calc R U . . .
C4_3 C 0.05062(14) 0.62959(16) -0.10117(12) 0.0346(4) Uani 1 1 d . . . . .
C1_4 C 0.8430(8) 0.1353(7) 0.7044(4) 0.0551(19) Uani 0.286(3) 1 d G U P A 1
H1_4 H 0.840063 0.160505 0.633907 0.066 Uiso 0.286(3) 1 calc R U P A 1
C2_4 C 0.7704(7) 0.0902(7) 0.7564(6) 0.056(2) Uani 0.286(3) 1 d G U P A 1
H2_4 H 0.717810 0.084580 0.721392 0.068 Uiso 0.286(3) 1 calc R U P A 1
C3_4 C 0.7746(7) 0.0533(7) 0.8596(6) 0.056(2) Uani 0.286(3) 1 d G U P A 1
H3_4 H 0.724975 0.022442 0.895088 0.067 Uiso 0.286(3) 1 calc R U P A 1
C4_4 C 0.8515(8) 0.0615(7) 0.9108(4) 0.0543(19) Uani 0.286(3) 1 d G U P A 1
H4_4 H 0.854392 0.036229 0.981300 0.065 Uiso 0.286(3) 1 calc R U P A 1
C5_4 C 0.9241(7) 0.1066(6) 0.8588(5) 0.0546(18) Uani 0.286(3) 1 d G U P A 1
H5_4 H 0.976646 0.112154 0.893817 0.066 Uiso 0.286(3) 1 calc R U P A 1
C6_4 C 0.9198(7) 0.1435(6) 0.7556(6) 0.0592(19) Uani 0.286(3) 1 d G U P A 1
H6_4 H 0.969483 0.174293 0.720121 0.071 Uiso 0.286(3) 1 calc R U P A 1
C1_14 C 0.9149(6) 0.0511(5) 0.7584(4) 0.0817(18) Uani 0.328(3) 1 d G U P B 2
H1_14 H 0.946909 0.026155 0.709424 0.098 Uiso 0.328(3) 1 calc R U P B 2
C2_14 C 0.8195(5) 0.0385(5) 0.7979(5) 0.0732(17) Uani 0.328(3) 1 d G U P B 2
H2_14 H 0.786228 0.004950 0.775834 0.088 Uiso 0.328(3) 1 calc R U P B 2
C3_14 C 0.7727(4) 0.0750(5) 0.8695(5) 0.0618(19) Uani 0.328(3) 1 d G U P B 2
H3_14 H 0.707507 0.066365 0.896499 0.074 Uiso 0.328(3) 1 calc R U P B 2
C4_14 C 0.8214(6) 0.1241(4) 0.9018(4) 0.0612(16) Uani 0.328(3) 1 d G U P B 2
H4_14 H 0.789465 0.148986 0.950755 0.073 Uiso 0.328(3) 1 calc R U P B 2
C5_14 C 0.9169(6) 0.1366(5) 0.8623(5) 0.0635(17) Uani 0.328(3) 1 d G U P B 2
H5_14 H 0.950146 0.170191 0.884347 0.076 Uiso 0.328(3) 1 calc R U P B 2
C6_14 C 0.9636(5) 0.1002(5) 0.7906(5) 0.0698(18) Uani 0.328(3) 1 d G U P B 2
H6_14 H 1.028869 0.108777 0.763681 0.084 Uiso 0.328(3) 1 calc R U P B 2
C1_15 C 0.7636(4) 0.0997(5) 0.7758(4) 0.0526(15) Uani 0.385(3) 1 d G U P C 3
H1_15 H 0.695510 0.105550 0.750717 0.063 Uiso 0.385(3) 1 calc R U P C 3
C2_15 C 0.7796(5) 0.0809(6) 0.8742(4) 0.0568(18) Uani 0.385(3) 1 d G U P C 3
H2_15 H 0.722491 0.073925 0.916409 0.068 Uiso 0.385(3) 1 calc R U P C 3
C3_15 C 0.8792(5) 0.0724(6) 0.9109(3) 0.0644(18) Uani 0.385(3) 1 d G U P C 3
H3_15 H 0.890189 0.059574 0.978152 0.077 Uiso 0.385(3) 1 calc R U P C 3
C4_15 C 0.9628(4) 0.0827(5) 0.8491(4) 0.0644(17) Uani 0.385(3) 1 d G U P C 3
H4_15 H 1.030906 0.076847 0.874204 0.077 Uiso 0.385(3) 1 calc R U P C 3
C5_15 C 0.9468(5) 0.1015(5) 0.7507(4) 0.0586(16) Uani 0.385(3) 1 d G U P C 3
H5_15 H 1.003926 0.108472 0.708512 0.070 Uiso 0.385(3) 1 calc R U P C 3
C6_15 C 0.8472(5) 0.1100(5) 0.7140(3) 0.0571(16) Uani 0.385(3) 1 d G U P C 3
H6_15 H 0.836229 0.122824 0.646767 0.069 Uiso 0.385(3) 1 calc R U P C 3

loop_
_atom_site_aniso_label
_atom_site_aniso_U_11
_atom_site_aniso_U_22
_atom_site_aniso_U_33
_atom_site_aniso_U_23
_atom_site_aniso_U_13
_atom_site_aniso_U_12
C1_1 0.0242(8) 0.0226(8) 0.0358(9) -0.0150(7) -0.0036(7) -0.0054(7)
C2_1 0.0284(9) 0.0180(7) 0.0411(9) -0.0094(7) -0.0073(7) -0.0064(7)
C3_1 0.0387(10) 0.0204(8) 0.0545(11) -0.0099(8) -0.0125(9) -0.0108(8)
C4_1 0.0449(11) 0.0205(8) 0.0578(12) -0.0184(8) -0.0219(9) -0.0021(8)
C5_1 0.0377(11) 0.0339(9) 0.0569(12) -0.0322(9) -0.0092(9) -0.0004(8)
C6_1 0.0272(9) 0.0357(9) 0.0495(10) -0.0290(8) -0.0041(8) -0.0047(7)
C7_1 0.0423(12) 0.0844(16) 0.0874(16) -0.0734(14) 0.0283(11) -0.0299(12)
C8_1 0.0356(10) 0.0307(9) 0.0574(12) -0.0170(8) 0.0103(9) -0.0203(8)
C9_1 0.0719(16) 0.0334(10) 0.0832(16) -0.0313(11) -0.0258(13) -0.0117(10)
C11_1 0.0236(8) 0.0266(8) 0.0259(7) -0.0176(6) 0.0074(6) -0.0098(7)
C10_1 0.0237(8) 0.0247(8) 0.0279(8) -0.0166(6) 0.0054(6) -0.0087(6)
C15_1 0.0254(9) 0.0252(8) 0.0332(8) -0.0144(7) 0.0020(7) -0.0081(7)
C14_1 0.0275(9) 0.0294(8) 0.0351(9) -0.0120(7) -0.0027(7) -0.0076(7)
C13_1 0.0247(9) 0.0361(9) 0.0398(9) -0.0197(8) 0.0012(7) -0.0112(7)
C12_1 0.0255(8) 0.0317(8) 0.0365(9) -0.0206(7) 0.0084(7) -0.0144(7)
C16_1 0.0291(9) 0.0304(8) 0.0238(7) -0.0171(6) 0.0102(6) -0.0170(7)
C17_1 0.0366(10) 0.0266(8) 0.0392(9) -0.0080(7) -0.0048(8) -0.0126(8)
C18_1 0.0357(11) 0.0481(11) 0.0514(11) -0.0170(9) -0.0077(9) -0.0198(9)
C1_2 0.0271(8) 0.0215(7) 0.0184(7) -0.0100(6) 0.0026(6) -0.0106(6)
C2_2 0.0352(9) 0.0261(8) 0.0277(8) -0.0174(7) 0.0087(7) -0.0151(7)
C3_2 0.0371(9) 0.0333(8) 0.0275(8) -0.0219(7) 0.0118(7) -0.0189(7)
C4_2 0.0281(8) 0.0295(8) 0.0192(7) -0.0156(6) 0.0071(6) -0.0159(7)
N4_2 0.0267(7) 0.0240(6) 0.0189(6) -0.0120(5) 0.0051(5) -0.0131(5)
C5_2 0.0341(9) 0.0301(8) 0.0214(7) -0.0158(6) 0.0068(6) -0.0159(7)
N5_2 0.0298(7) 0.0246(6) 0.0208(6) -0.0135(5) 0.0069(5) -0.0153(6)
C6_2 0.0483(11) 0.0332(9) 0.0232(8) -0.0151(7) 0.0098(7) -0.0234(8)
C7_2 0.0487(11) 0.0535(11) 0.0321(9) -0.0285(8) 0.0173(8) -0.0365(10)
C8_2 0.0318(10) 0.0603(12) 0.0329(9) -0.0304(9) 0.0100(7) -0.0270(9)
C9_2 0.0286(9) 0.0419(9) 0.0240(8) -0.0212(7) 0.0063(6) -0.0157(8)
C10_2 0.0293(10) 0.0516(11) 0.0297(9) -0.0196(8) 0.0042(7) -0.0082(8)
C11_2 0.0344(10) 0.0357(9) 0.0223(8) -0.0118(7) 0.0020(7) -0.0105(8)
C12_2 0.0688(14) 0.0694(14) 0.0496(11) -0.0363(11) 0.0273(10) -0.0547(12)
C13_2 0.0291(8) 0.0219(7) 0.0225(7) -0.0117(6) 0.0047(6) -0.0123(7)
C14_2 0.0368(9) 0.0283(8) 0.0226(7) -0.0116(6) 0.0037(7) -0.0173(7)
C15_2 0.0462(11) 0.0367(9) 0.0240(8) -0.0113(7) 0.0102(7) -0.0257(8)
C16_2 0.0350(10) 0.0372(9) 0.0365(9) -0.0174(8) 0.0096(8) -0.0214(8)
C17_2 0.0310(9) 0.0325(9) 0.0331(9) -0.0155(7) 0.0006(7) -0.0151(7)
C18_2 0.0318(9) 0.0238(8) 0.0240(7) -0.0119(6) 0.0023(6) -0.0121(7)
C19_2 0.0476(11) 0.0315(9) 0.0235(8) -0.0106(7) -0.0018(7) -0.0200(8)
C20_2 0.0535(12) 0.0356(9) 0.0197(8) -0.0039(7) -0.0006(7) -0.0272(9)
C21_2 0.0461(12) 0.0582(12) 0.0499(11) -0.0228(10) 0.0133(9) -0.0360(10)
B1_3 0.0222(9) 0.0194(8) 0.0175(7) -0.0078(6) -0.0011(6) -0.0060(7)
N1_3 0.0226(7) 0.0232(6) 0.0195(6) -0.0115(5) 0.0030(5) -0.0108(5)
C1_3 0.0204(8) 0.0313(8) 0.0188(7) -0.0131(6) 0.0060(6) -0.0120(7)
B2_3 0.0268(9) 0.0237(8) 0.0226(8) -0.0120(7) 0.0074(7) -0.0112(7)
N2_3 0.0222(7) 0.0246(6) 0.0205(6) -0.0120(5) 0.0046(5) -0.0106(5)
C2_3 0.0278(9) 0.0331(9) 0.0246(8) -0.0175(7) 0.0045(6) -0.0086(7)
N3_3 0.0227(7) 0.0238(6) 0.0191(6) -0.0109(5) 0.0053(5) -0.0108(5)
C3_3 0.0269(9) 0.0409(10) 0.0285(8) -0.0189(8) 0.0015(7) -0.0031(8)
N4_3 0.0273(8) 0.0744(12) 0.0351(8) -0.0286(8) -0.0009(7) -0.0164(8)
C5_3 0.0316(9) 0.0538(11) 0.0278(8) -0.0225(8) 0.0106(7) -0.0282(9)
C6_3 0.0281(9) 0.0358(9) 0.0228(7) -0.0134(7) 0.0084(6) -0.0203(7)
C7_3 0.0445(13) 0.0905(19) 0.0630(15) -0.0485(14) -0.0284(11) 0.0182(13)
C8_3 0.0302(10) 0.0965(17) 0.0356(10) -0.0375(11) 0.0063(8) -0.0300(11)
C4_3 0.0207(8) 0.0571(11) 0.0257(8) -0.0224(8) 0.0067(7) -0.0142(8)
C1_4 0.075(4) 0.052(3) 0.052(3) -0.030(3) 0.009(3) -0.034(3)
C2_4 0.071(4) 0.055(3) 0.050(3) -0.026(3) 0.002(3) -0.030(3)
C3_4 0.065(4) 0.062(3) 0.050(3) -0.022(3) -0.002(3) -0.037(3)
C4_4 0.064(4) 0.069(3) 0.047(3) -0.024(3) -0.003(3) -0.045(3)
C5_4 0.067(4) 0.065(3) 0.051(3) -0.024(3) 0.003(3) -0.046(3)
C6_4 0.073(4) 0.059(3) 0.055(3) -0.025(3) 0.012(3) -0.039(3)
C1_14 0.091(3) 0.063(3) 0.078(3) -0.027(2) -0.007(3) -0.027(3)
C2_14 0.085(3) 0.057(3) 0.083(3) -0.032(2) -0.016(3) -0.031(3)
C3_14 0.075(3) 0.045(3) 0.077(3) -0.029(2) -0.014(3) -0.031(3)
C4_14 0.073(3) 0.042(2) 0.073(3) -0.024(2) -0.009(3) -0.029(3)
C5_14 0.078(3) 0.043(3) 0.074(3) -0.022(2) -0.004(3) -0.032(3)
C6_14 0.084(3) 0.050(3) 0.072(3) -0.023(3) -0.004(3) -0.031(3)
C1_15 0.055(3) 0.058(2) 0.051(3) -0.035(2) -0.003(2) -0.019(2)
C2_15 0.050(3) 0.064(3) 0.054(3) -0.030(2) -0.002(2) -0.019(2)
C3_15 0.055(3) 0.075(3) 0.056(3) -0.027(2) -0.002(2) -0.024(3)
C4_15 0.063(3) 0.072(3) 0.058(3) -0.032(2) -0.001(2) -0.026(2)
C5_15 0.066(3) 0.062(3) 0.057(3) -0.028(2) 0.005(2) -0.035(2)
C6_15 0.064(3) 0.059(3) 0.051(3) -0.029(2) 0.004(2) -0.026(2)

loop_
_atom_type_symbol
_atom_type_description
_atom_type_scat_dispersion_real
_atom_type_scat_dispersion_imag
_atom_type_scat_source
C C 0.0033 0.0016 'International Tables Vol C Tables 4.2.6.8 and 6.1.1.4'
H H 0.0000 0.0000 'International Tables Vol C Tables 4.2.6.8 and 6.1.1.4'
B B 0.0013 0.0007 'International Tables Vol C Tables 4.2.6.8 and 6.1.1.4'
N N 0.0061 0.0033 'International Tables Vol C Tables 4.2.6.8 and 6.1.1.4'

loop_
_geom_angle_atom_site_label_1
_geom_angle_atom_site_label_2
_geom_angle_atom_site_label_3
_geom_angle
_geom_angle_site_symmetry_1
_geom_angle_site_symmetry_3
_geom_angle_publ_flag
C2_1 C1_1 C6_1 118.39(15) . . ?
C2_1 C1_1 B2_3 120.59(14) . . ?
C6_1 C1_1 B2_3 121.02(15) . . ?
C3_1 C2_1 C1_1 119.46(16) . . ?
C3_1 C2_1 C8_1 118.92(16) . . ?
C1_1 C2_1 C8_1 121.60(14) . . ?
C4_1 C3_1 C2_1 122.28(18) . . ?
C4_1 C3_1 H3_1 118.9 . . ?
C2_1 C3_1 H3_1 118.9 . . ?
C5_1 C4_1 C3_1 117.91(16) . . ?
C5_1 C4_1 C9_1 121.10(19) . . ?
C3_1 C4_1 C9_1 121.0(2) . . ?
C4_1 C5_1 C6_1 122.08(17) . . ?
C4_1 C5_1 H5_1 119.0 . . ?
C6_1 C5_1 H5_1 119.0 . . ?
C5_1 C6_1 C1_1 119.83(17) . . ?
C5_1 C6_1 C7_1 119.09(16) . . ?
C1_1 C6_1 C7_1 121.05(15) . . ?
C6_1 C7_1 H7A_1 109.5 . . ?
C6_1 C7_1 H7B_1 109.5 . . ?
H7A_1 C7_1 H7B_1 109.5 . . ?
C6_1 C7_1 H7C_1 109.5 . . ?
H7A_1 C7_1 H7C_1 109.5 . . ?
H7B_1 C7_1 H7C_1 109.5 . . ?
C2_1 C8_1 H8A_1 109.5 . . ?
C2_1 C8_1 H8B_1 109.5 . . ?
H8A_1 C8_1 H8B_1 109.5 . . ?
C2_1 C8_1 H8C_1 109.5 . . ?
H8A_1 C8_1 H8C_1 109.5 . . ?
H8B_1 C8_1 H8C_1 109.5 . . ?
C4_1 C9_1 H9A_1 109.5 . . ?
C4_1 C9_1 H9B_1 109.5 . . ?
H9A_1 C9_1 H9B_1 109.5 . . ?
C4_1 C9_1 H9C_1 109.5 . . ?
H9A_1 C9_1 H9C_1 109.5 . . ?
H9B_1 C9_1 H9C_1 109.5 . . ?
C12_1 C11_1 C10_1 120.17(14) . . ?
C12_1 C11_1 C16_1 118.38(14) . . ?
C10_1 C11_1 C16_1 121.46(14) . . ?
C15_1 C10_1 C11_1 117.67(14) . . ?
C15_1 C10_1 B2_3 122.60(14) . . ?
C11_1 C10_1 B2_3 119.72(14) . . ?
C14_1 C15_1 C10_1 120.34(15) . . ?
C14_1 C15_1 C17_1 118.03(15) . . ?
C10_1 C15_1 C17_1 121.59(15) . . ?
C13_1 C14_1 C15_1 121.71(16) . . ?
C13_1 C14_1 H14_1 119.1 . . ?
C15_1 C14_1 H14_1 119.1 . . ?
C14_1 C13_1 C12_1 117.96(15) . . ?
C14_1 C13_1 C18_1 121.33(16) . . ?
C12_1 C13_1 C18_1 120.67(16) . . ?
C11_1 C12_1 C13_1 122.03(15) . . ?
C11_1 C12_1 H12_1 119.0 . . ?
C13_1 C12_1 H12_1 119.0 . . ?
C11_1 C16_1 C1_2 113.53(12) . . ?
C11_1 C16_1 H16A_1 108.9 . . ?
C1_2 C16_1 H16A_1 108.9 . . ?
C11_1 C16_1 H16B_1 108.9 . . ?
C1_2 C16_1 H16B_1 108.9 . . ?
H16A_1 C16_1 H16B_1 107.7 . . ?
C15_1 C17_1 H17A_1 109.5 . . ?
C15_1 C17_1 H17B_1 109.5 . . ?
H17A_1 C17_1 H17B_1 109.5 . . ?
C15_1 C17_1 H17C_1 109.5 . . ?
H17A_1 C17_1 H17C_1 109.5 . . ?
H17B_1 C17_1 H17C_1 109.5 . . ?
C13_1 C18_1 H18A_1 109.5 . . ?
C13_1 C18_1 H18B_1 109.5 . . ?
H18A_1 C18_1 H18B_1 109.5 . . ?
C13_1 C18_1 H18C_1 109.5 . . ?
H18A_1 C18_1 H18C_1 109.5 . . ?
H18B_1 C18_1 H18C_1 109.5 . . ?
N5_2 C1_2 C16_1 112.29(13) . . ?
N5_2 C1_2 B1_3 109.56(11) . . ?
C16_1 C1_2 B1_3 109.62(12) . . ?
N5_2 C1_2 H1_2 108.4 . . ?
C16_1 C1_2 H1_2 108.4 . . ?
B1_3 C1_2 H1_2 108.4 . . ?
N5_2 C2_2 C3_2 110.97(13) . . ?
N5_2 C2_2 H2A_2 109.4 . . ?
C3_2 C2_2 H2A_2 109.4 . . ?
N5_2 C2_2 H2AB_2 109.4 . . ?
C3_2 C2_2 H2AB_2 109.4 . . ?
H2A_2 C2_2 H2AB_2 108.0 . . ?
N4_2 C3_2 C2_2 111.28(12) . . ?
N4_2 C3_2 H3A_2 109.4 . . ?
C2_2 C3_2 H3A_2 109.4 . . ?
N4_2 C3_2 H3AB_2 109.4 . . ?
C2_2 C3_2 H3AB_2 109.4 . . ?
H3A_2 C3_2 H3AB_2 108.0 . . ?
C9_2 C4_2 C5_2 120.37(14) . . ?
C9_2 C4_2 N4_2 120.03(14) . . ?
C5_2 C4_2 N4_2 119.50(14) . . ?
B1_3 N4_2 C4_2 125.49(12) . . ?
B1_3 N4_2 C3_2 120.61(12) . . ?
C4_2 N4_2 C3_2 113.84(11) . . ?
C6_2 C5_2 C4_2 118.56(15) . . ?
C6_2 C5_2 C11_2 119.61(15) . . ?
C4_2 C5_2 C11_2 121.75(14) . . ?
C13_2 N5_2 C2_2 114.59(12) . . ?
C13_2 N5_2 C1_2 120.28(11) . . ?
C2_2 N5_2 C1_2 110.81(12) . . ?
C7_2 C6_2 C5_2 122.17(16) . . ?
C7_2 C6_2 H6_2 118.9 . . ?
C5_2 C6_2 H6_2 118.9 . . ?
C6_2 C7_2 C8_2 117.87(16) . . ?
C6_2 C7_2 C12_2 120.65(17) . . ?
C8_2 C7_2 C12_2 121.48(18) . . ?
C7_2 C8_2 C9_2 122.31(16) . . ?
C7_2 C8_2 H8_2 118.8 . . ?
C9_2 C8_2 H8_2 118.8 . . ?
C8_2 C9_2 C4_2 118.58(16) . . ?
C8_2 C9_2 C10_2 119.20(16) . . ?
C4_2 C9_2 C10_2 122.16(15) . . ?
C9_2 C10_2 H10A_2 109.5 . . ?
C9_2 C10_2 H10B_2 109.5 . . ?
H10A_2 C10_2 H10B_2 109.5 . . ?
C9_2 C10_2 H10C_2 109.5 . . ?
H10A_2 C10_2 H10C_2 109.5 . . ?
H10B_2 C10_2 H10C_2 109.5 . . ?
C5_2 C11_2 H11A_2 109.5 . . ?
C5_2 C11_2 H11B_2 109.5 . . ?
H11A_2 C11_2 H11B_2 109.5 . . ?
C5_2 C11_2 H11C_2 109.5 . . ?
H11A_2 C11_2 H11C_2 109.5 . . ?
H11B_2 C11_2 H11C_2 109.5 . . ?
C7_2 C12_2 H12A_2 109.5 . . ?
C7_2 C12_2 H12B_2 109.5 . . ?
H12A_2 C12_2 H12B_2 109.5 . . ?
C7_2 C12_2 H12C_2 109.5 . . ?
H12A_2 C12_2 H12C_2 109.5 . . ?
H12B_2 C12_2 H12C_2 109.5 . . ?
C18_2 C13_2 C14_2 119.55(14) . . ?
C18_2 C13_2 N5_2 116.09(13) . . ?
C14_2 C13_2 N5_2 124.33(14) . . ?
C15_2 C14_2 C13_2 118.88(15) . . ?
C15_2 C14_2 C20_2 118.01(14) . . ?
C13_2 C14_2 C20_2 123.07(14) . . ?
C16_2 C15_2 C14_2 122.62(15) . . ?
C16_2 C15_2 H15_2 118.7 . . ?
C14_2 C15_2 H15_2 118.7 . . ?
C15_2 C16_2 C17_2 117.54(15) . . ?
C15_2 C16_2 C21_2 120.92(16) . . ?
C17_2 C16_2 C21_2 121.54(16) . . ?
C18_2 C17_2 C16_2 122.25(15) . . ?
C18_2 C17_2 H17_2 118.9 . . ?
C16_2 C17_2 H17_2 118.9 . . ?
C17_2 C18_2 C13_2 119.14(14) . . ?
C17_2 C18_2 C19_2 119.93(14) . . ?
C13_2 C18_2 C19_2 120.91(14) . . ?
C18_2 C19_2 H19A_2 109.5 . . ?
C18_2 C19_2 H19B_2 109.5 . . ?
H19A_2 C19_2 H19B_2 109.5 . . ?
C18_2 C19_2 H19C_2 109.5 . . ?
H19A_2 C19_2 H19C_2 109.5 . . ?
H19B_2 C19_2 H19C_2 109.5 . . ?
C14_2 C20_2 H20A_2 109.5 . . ?
C14_2 C20_2 H20B_2 109.5 . . ?
H20A_2 C20_2 H20B_2 109.5 . . ?
C14_2 C20_2 H20C_2 109.5 . . ?
H20A_2 C20_2 H20C_2 109.5 . . ?
H20B_2 C20_2 H20C_2 109.5 . . ?
C16_2 C21_2 H21A_2 109.5 . . ?
C16_2 C21_2 H21B_2 109.5 . . ?
H21A_2 C21_2 H21B_2 109.5 . . ?
C16_2 C21_2 H21C_2 109.5 . . ?
H21A_2 C21_2 H21C_2 109.5 . . ?
H21B_2 C21_2 H21C_2 109.5 . . ?
N4_2 B1_3 N1_3 121.48(13) . . ?
N4_2 B1_3 C1_2 122.34(13) . . ?
N1_3 B1_3 C1_2 115.93(12) . . ?
N2_3 N1_3 B2_3 118.29(12) . . ?
N2_3 N1_3 B1_3 117.02(11) . . ?
B2_3 N1_3 B1_3 123.76(13) . . ?
C2_3 C1_3 C6_3 118.35(15) . . ?
C2_3 C1_3 N3_3 116.22(13) . . ?
C6_3 C1_3 N3_3 125.42(14) . . ?
N1_3 B2_3 C1_1 120.23(14) . . ?
N1_3 B2_3 C10_1 115.87(13) . . ?
C1_1 B2_3 C10_1 123.87(14) . . ?
N3_3 N2_3 N1_3 110.46(11) . . ?
C3_3 C2_3 C1_3 121.53(16) . . ?
C3_3 C2_3 H2_3 119.2 . . ?
C1_3 C2_3 H2_3 119.2 . . ?
N2_3 N3_3 C1_3 114.60(12) . . ?
C2_3 C3_3 C4_3 120.58(17) . . ?
C2_3 C3_3 H3_3 119.7 . . ?
C4_3 C3_3 H3_3 119.7 . . ?
C4_3 N4_3 C8_3 120.31(17) . . ?
C4_3 N4_3 C7_3 119.16(17) . . ?
C8_3 N4_3 C7_3 119.50(16) . . ?
C6_3 C5_3 C4_3 121.55(16) . . ?
C6_3 C5_3 H5_3 119.2 . . ?
C4_3 C5_3 H5_3 119.2 . . ?
C5_3 C6_3 C1_3 120.47(16) . . ?
C5_3 C6_3 H6_3 119.8 . . ?
C1_3 C6_3 H6_3 119.8 . . ?
N4_3 C7_3 H7A_3 109.5 . . ?
N4_3 C7_3 H7B_3 109.5 . . ?
H7A_3 C7_3 H7B_3 109.5 . . ?
N4_3 C7_3 H7C_3 109.5 . . ?
H7A_3 C7_3 H7C_3 109.5 . . ?
H7B_3 C7_3 H7C_3 109.5 . . ?
N4_3 C8_3 H8A_3 109.5 . . ?
N4_3 C8_3 H8B_3 109.5 . . ?
H8A_3 C8_3 H8B_3 109.5 . . ?
N4_3 C8_3 H8C_3 109.5 . . ?
H8A_3 C8_3 H8C_3 109.5 . . ?
H8B_3 C8_3 H8C_3 109.5 . . ?
N4_3 C4_3 C3_3 121.57(17) . . ?
N4_3 C4_3 C5_3 120.93(17) . . ?
C3_3 C4_3 C5_3 117.50(16) . . ?
C2_4 C1_4 C6_4 120.0 . . ?
C2_4 C1_4 H1_4 120.0 . . ?
C6_4 C1_4 H1_4 120.0 . . ?
C3_4 C2_4 C1_4 120.0 . . ?
C3_4 C2_4 H2_4 120.0 . . ?
C1_4 C2_4 H2_4 120.0 . . ?
C2_4 C3_4 C4_4 120.0 . . ?
C2_4 C3_4 H3_4 120.0 . . ?
C4_4 C3_4 H3_4 120.0 . . ?
C5_4 C4_4 C3_4 120.0 . . ?
C5_4 C4_4 H4_4 120.0 . . ?
C3_4 C4_4 H4_4 120.0 . . ?
C4_4 C5_4 C6_4 120.0 . . ?
C4_4 C5_4 H5_4 120.0 . . ?
C6_4 C5_4 H5_4 120.0 . . ?
C5_4 C6_4 C1_4 120.0 . . ?
C5_4 C6_4 H6_4 120.0 . . ?
C1_4 C6_4 H6_4 120.0 . . ?
C2_14 C1_14 C6_14 120.0 . . ?
C2_14 C1_14 H1_14 120.0 . . ?
C6_14 C1_14 H1_14 120.0 . . ?
C1_14 C2_14 C3_14 120.0 . . ?
C1_14 C2_14 H2_14 120.0 . . ?
C3_14 C2_14 H2_14 120.0 . . ?
C4_14 C3_14 C2_14 120.0 . . ?
C4_14 C3_14 H3_14 120.0 . . ?
C2_14 C3_14 H3_14 120.0 . . ?
C3_14 C4_14 C5_14 120.0 . . ?
C3_14 C4_14 H4_14 120.0 . . ?
C5_14 C4_14 H4_14 120.0 . . ?
C6_14 C5_14 C4_14 120.0 . . ?
C6_14 C5_14 H5_14 120.0 . . ?
C4_14 C5_14 H5_14 120.0 . . ?
C5_14 C6_14 C1_14 120.0 . . ?
C5_14 C6_14 H6_14 120.0 . . ?
C1_14 C6_14 H6_14 120.0 . . ?
C2_15 C1_15 C6_15 120.0 . . ?
C2_15 C1_15 H1_15 120.0 . . ?
C6_15 C1_15 H1_15 120.0 . . ?
C3_15 C2_15 C1_15 120.0 . . ?
C3_15 C2_15 H2_15 120.0 . . ?
C1_15 C2_15 H2_15 120.0 . . ?
C4_15 C3_15 C2_15 120.0 . . ?
C4_15 C3_15 H3_15 120.0 . . ?
C2_15 C3_15 H3_15 120.0 . . ?
C3_15 C4_15 C5_15 120.0 . . ?
C3_15 C4_15 H4_15 120.0 . . ?
C5_15 C4_15 H4_15 120.0 . . ?
C4_15 C5_15 C6_15 120.0 . . ?
C4_15 C5_15 H5_15 120.0 . . ?
C6_15 C5_15 H5_15 120.0 . . ?
C5_15 C6_15 C1_15 120.0 . . ?
C5_15 C6_15 H6_15 120.0 . . ?
C1_15 C6_15 H6_15 120.0 . . ?

loop_
_geom_bond_atom_site_label_1
_geom_bond_atom_site_label_2
_geom_bond_distance
_geom_bond_site_symmetry_2
_geom_bond_publ_flag
C1_1 C2_1 1.399(2) . ?
C1_1 C6_1 1.406(2) . ?
C1_1 B2_3 1.573(2) . ?
C2_1 C3_1 1.388(2) . ?
C2_1 C8_1 1.504(2) . ?
C3_1 C4_1 1.377(3) . ?
C3_1 H3_1 0.9500 . ?
C4_1 C5_1 1.370(3) . ?
C4_1 C9_1 1.508(2) . ?
C5_1 C6_1 1.385(2) . ?
C5_1 H5_1 0.9500 . ?
C6_1 C7_1 1.492(3) . ?
C7_1 H7A_1 0.9800 . ?
C7_1 H7B_1 0.9800 . ?
C7_1 H7C_1 0.9800 . ?
C8_1 H8A_1 0.9800 . ?
C8_1 H8B_1 0.9800 . ?
C8_1 H8C_1 0.9800 . ?
C9_1 H9A_1 0.9800 . ?
C9_1 H9B_1 0.9800 . ?
C9_1 H9C_1 0.9800 . ?
C11_1 C12_1 1.378(2) . ?
C11_1 C10_1 1.413(2) . ?
C11_1 C16_1 1.511(2) . ?
C10_1 C15_1 1.408(2) . ?
C10_1 B2_3 1.573(2) . ?
C15_1 C14_1 1.386(2) . ?
C15_1 C17_1 1.505(2) . ?
C14_1 C13_1 1.382(2) . ?
C14_1 H14_1 0.9500 . ?
C13_1 C12_1 1.386(2) . ?
C13_1 C18_1 1.504(2) . ?
C12_1 H12_1 0.9500 . ?
C16_1 C1_2 1.534(2) . ?
C16_1 H16A_1 0.9900 . ?
C16_1 H16B_1 0.9900 . ?
C17_1 H17A_1 0.9800 . ?
C17_1 H17B_1 0.9800 . ?
C17_1 H17C_1 0.9800 . ?
C18_1 H18A_1 0.9800 . ?
C18_1 H18B_1 0.9800 . ?
C18_1 H18C_1 0.9800 . ?
C1_2 N5_2 1.4623(18) . ?
C1_2 B1_3 1.569(2) . ?
C1_2 H1_2 1.0000 . ?
C2_2 N5_2 1.454(2) . ?
C2_2 C3_2 1.512(2) . ?
C2_2 H2A_2 0.9900 . ?
C2_2 H2AB_2 0.9900 . ?
C3_2 N4_2 1.4660(19) . ?
C3_2 H3A_2 0.9900 . ?
C3_2 H3AB_2 0.9900 . ?
C4_2 C9_2 1.391(2) . ?
C4_2 C5_2 1.402(2) . ?
C4_2 N4_2 1.4369(19) . ?
N4_2 B1_3 1.387(2) . ?
C5_2 C6_2 1.388(2) . ?
C5_2 C11_2 1.497(2) . ?
N5_2 C13_2 1.4324(19) . ?
C6_2 C7_2 1.379(3) . ?
C6_2 H6_2 0.9500 . ?
C7_2 C8_2 1.383(3) . ?
C7_2 C12_2 1.506(2) . ?
C8_2 C9_2 1.389(2) . ?
C8_2 H8_2 0.9500 . ?
C9_2 C10_2 1.498(2) . ?
C10_2 H10A_2 0.9800 . ?
C10_2 H10B_2 0.9800 . ?
C10_2 H10C_2 0.9800 . ?
C11_2 H11A_2 0.9800 . ?
C11_2 H11B_2 0.9800 . ?
C11_2 H11C_2 0.9800 . ?
C12_2 H12A_2 0.9800 . ?
C12_2 H12B_2 0.9800 . ?
C12_2 H12C_2 0.9800 . ?
C13_2 C18_2 1.402(2) . ?
C13_2 C14_2 1.403(2) . ?
C14_2 C15_2 1.385(2) . ?
C14_2 C20_2 1.501(2) . ?
C15_2 C16_2 1.379(2) . ?
C15_2 H15_2 0.9500 . ?
C16_2 C17_2 1.388(2) . ?
C16_2 C21_2 1.504(2) . ?
C17_2 C18_2 1.383(2) . ?
C17_2 H17_2 0.9500 . ?
C18_2 C19_2 1.504(2) . ?
C19_2 H19A_2 0.9800 . ?
C19_2 H19B_2 0.9800 . ?
C19_2 H19C_2 0.9800 . ?
C20_2 H20A_2 0.9800 . ?
C20_2 H20B_2 0.9800 . ?
C20_2 H20C_2 0.9800 . ?
C21_2 H21A_2 0.9800 . ?
C21_2 H21B_2 0.9800 . ?
C21_2 H21C_2 0.9800 . ?
B1_3 N1_3 1.506(2) . ?
N1_3 N2_3 1.3867(17) . ?
N1_3 B2_3 1.416(2) . ?
C1_3 C2_3 1.382(2) . ?
C1_3 C6_3 1.390(2) . ?
C1_3 N3_3 1.4148(19) . ?
N2_3 N3_3 1.2548(18) . ?
C2_3 C3_3 1.379(2) . ?
C2_3 H2_3 0.9500 . ?
C3_3 C4_3 1.391(3) . ?
C3_3 H3_3 0.9500 . ?
N4_3 C4_3 1.375(2) . ?
N4_3 C8_3 1.446(3) . ?
N4_3 C7_3 1.450(3) . ?
C5_3 C6_3 1.370(2) . ?
C5_3 C4_3 1.404(3) . ?
C5_3 H5_3 0.9500 . ?
C6_3 H6_3 0.9500 . ?
C7_3 H7A_3 0.9800 . ?
C7_3 H7B_3 0.9800 . ?
C7_3 H7C_3 0.9800 . ?
C8_3 H8A_3 0.9800 . ?
C8_3 H8B_3 0.9800 . ?
C8_3 H8C_3 0.9800 . ?
C1_4 C2_4 1.3900 . ?
C1_4 C6_4 1.3900 . ?
C1_4 H1_4 0.9500 . ?
C2_4 C3_4 1.3900 . ?
C2_4 H2_4 0.9500 . ?
C3_4 C4_4 1.3900 . ?
C3_4 H3_4 0.9500 . ?
C4_4 C5_4 1.3900 . ?
C4_4 H4_4 0.9500 . ?
C5_4 C6_4 1.3900 . ?
C5_4 H5_4 0.9500 . ?
C6_4 H6_4 0.9500 . ?
C1_14 C2_14 1.3900 . ?
C1_14 C6_14 1.3900 . ?
C1_14 H1_14 0.9500 . ?
C2_14 C3_14 1.3900 . ?
C2_14 H2_14 0.9500 . ?
C3_14 C4_14 1.3900 . ?
C3_14 H3_14 0.9500 . ?
C4_14 C5_14 1.3900 . ?
C4_14 H4_14 0.9500 . ?
C5_14 C6_14 1.3900 . ?
C5_14 H5_14 0.9500 . ?
C6_14 H6_14 0.9500 . ?
C1_15 C2_15 1.3900 . ?
C1_15 C6_15 1.3900 . ?
C1_15 H1_15 0.9500 . ?
C2_15 C3_15 1.3900 . ?
C2_15 H2_15 0.9500 . ?
C3_15 C4_15 1.3900 . ?
C3_15 H3_15 0.9500 . ?
C4_15 C5_15 1.3900 . ?
C4_15 H4_15 0.9500 . ?
C5_15 C6_15 1.3900 . ?
C5_15 H5_15 0.9500 . ?
C6_15 H6_15 0.9500 . ?

loop_
_geom_torsion_atom_site_label_1
_geom_torsion_atom_site_label_2
_geom_torsion_atom_site_label_3
_geom_torsion_atom_site_label_4
_geom_torsion
_geom_torsion_site_symmetry_1
_geom_torsion_site_symmetry_2
_geom_torsion_site_symmetry_3
_geom_torsion_site_symmetry_4
_geom_torsion_publ_flag
C6_1 C1_1 C2_1 C3_1 -2.2(2) . . . . ?
B2_3 C1_1 C2_1 C3_1 177.83(15) . . . . ?
C6_1 C1_1 C2_1 C8_1 176.42(16) . . . . ?
B2_3 C1_1 C2_1 C8_1 -3.5(2) . . . . ?
C1_1 C2_1 C3_1 C4_1 0.8(3) . . . . ?
C8_1 C2_1 C3_1 C4_1 -177.88(16) . . . . ?
C2_1 C3_1 C4_1 C5_1 1.5(3) . . . . ?
C2_1 C3_1 C4_1 C9_1 -178.41(17) . . . . ?
C3_1 C4_1 C5_1 C6_1 -2.4(3) . . . . ?
C9_1 C4_1 C5_1 C6_1 177.52(18) . . . . ?
C4_1 C5_1 C6_1 C1_1 1.0(3) . . . . ?
C4_1 C5_1 C6_1 C7_1 -177.10(19) . . . . ?
C2_1 C1_1 C6_1 C5_1 1.4(2) . . . . ?
B2_3 C1_1 C6_1 C5_1 -178.67(16) . . . . ?
C2_1 C1_1 C6_1 C7_1 179.41(17) . . . . ?
B2_3 C1_1 C6_1 C7_1 -0.6(3) . . . . ?
C12_1 C11_1 C10_1 C15_1 -1.6(2) . . . . ?
C16_1 C11_1 C10_1 C15_1 178.62(13) . . . . ?
C12_1 C11_1 C10_1 B2_3 179.35(13) . . . . ?
C16_1 C11_1 C10_1 B2_3 -0.4(2) . . . . ?
C11_1 C10_1 C15_1 C14_1 3.3(2) . . . . ?
B2_3 C10_1 C15_1 C14_1 -177.70(14) . . . . ?
C11_1 C10_1 C15_1 C17_1 -179.23(14) . . . . ?
B2_3 C10_1 C15_1 C17_1 -0.2(2) . . . . ?
C10_1 C15_1 C14_1 C13_1 -1.8(2) . . . . ?
C17_1 C15_1 C14_1 C13_1 -179.39(15) . . . . ?
C15_1 C14_1 C13_1 C12_1 -1.4(2) . . . . ?
C15_1 C14_1 C13_1 C18_1 176.47(16) . . . . ?
C10_1 C11_1 C12_1 C13_1 -1.6(2) . . . . ?
C16_1 C11_1 C12_1 C13_1 178.15(14) . . . . ?
C14_1 C13_1 C12_1 C11_1 3.1(2) . . . . ?
C18_1 C13_1 C12_1 C11_1 -174.74(15) . . . . ?
C12_1 C11_1 C16_1 C1_2 -103.88(16) . . . . ?
C10_1 C11_1 C16_1 C1_2 75.89(17) . . . . ?
C11_1 C16_1 C1_2 N5_2 73.43(16) . . . . ?
C11_1 C16_1 C1_2 B1_3 -48.59(16) . . . . ?
N5_2 C2_2 C3_2 N4_2 -51.46(18) . . . . ?
C9_2 C4_2 N4_2 B1_3 -95.24(18) . . . . ?
C5_2 C4_2 N4_2 B1_3 88.50(18) . . . . ?
C9_2 C4_2 N4_2 C3_2 87.74(17) . . . . ?
C5_2 C4_2 N4_2 C3_2 -88.52(16) . . . . ?
C2_2 C3_2 N4_2 B1_3 16.7(2) . . . . ?
C2_2 C3_2 N4_2 C4_2 -166.13(13) . . . . ?
C9_2 C4_2 C5_2 C6_2 4.3(2) . . . . ?
N4_2 C4_2 C5_2 C6_2 -179.43(12) . . . . ?
C9_2 C4_2 C5_2 C11_2 -172.55(14) . . . . ?
N4_2 C4_2 C5_2 C11_2 3.7(2) . . . . ?
C3_2 C2_2 N5_2 C13_2 -150.27(13) . . . . ?
C3_2 C2_2 N5_2 C1_2 69.63(16) . . . . ?
C16_1 C1_2 N5_2 C13_2 52.88(17) . . . . ?
B1_3 C1_2 N5_2 C13_2 174.93(12) . . . . ?
C16_1 C1_2 N5_2 C2_2 -169.61(11) . . . . ?
B1_3 C1_2 N5_2 C2_2 -47.55(16) . . . . ?
C4_2 C5_2 C6_2 C7_2 -2.1(2) . . . . ?
C11_2 C5_2 C6_2 C7_2 174.89(15) . . . . ?
C5_2 C6_2 C7_2 C8_2 -0.7(2) . . . . ?
C5_2 C6_2 C7_2 C12_2 -179.87(15) . . . . ?
C6_2 C7_2 C8_2 C9_2 1.3(2) . . . . ?
C12_2 C7_2 C8_2 C9_2 -179.54(15) . . . . ?
C7_2 C8_2 C9_2 C4_2 0.9(2) . . . . ?
C7_2 C8_2 C9_2 C10_2 -176.38(15) . . . . ?
C5_2 C4_2 C9_2 C8_2 -3.8(2) . . . . ?
N4_2 C4_2 C9_2 C8_2 -179.99(13) . . . . ?
C5_2 C4_2 C9_2 C10_2 173.44(14) . . . . ?
N4_2 C4_2 C9_2 C10_2 -2.8(2) . . . . ?
C2_2 N5_2 C13_2 C18_2 90.56(16) . . . . ?
C1_2 N5_2 C13_2 C18_2 -133.41(14) . . . . ?
C2_2 N5_2 C13_2 C14_2 -87.40(17) . . . . ?
C1_2 N5_2 C13_2 C14_2 48.6(2) . . . . ?
C18_2 C13_2 C14_2 C15_2 2.0(2) . . . . ?
N5_2 C13_2 C14_2 C15_2 179.86(14) . . . . ?
C18_2 C13_2 C14_2 C20_2 -175.71(15) . . . . ?
N5_2 C13_2 C14_2 C20_2 2.2(2) . . . . ?
C13_2 C14_2 C15_2 C16_2 -1.4(2) . . . . ?
C20_2 C14_2 C15_2 C16_2 176.36(16) . . . . ?
C14_2 C15_2 C16_2 C17_2 0.1(3) . . . . ?
C14_2 C15_2 C16_2 C21_2 -178.77(17) . . . . ?
C15_2 C16_2 C17_2 C18_2 0.6(2) . . . . ?
C21_2 C16_2 C17_2 C18_2 179.55(16) . . . . ?
C16_2 C17_2 C18_2 C13_2 -0.1(2) . . . . ?
C16_2 C17_2 C18_2 C19_2 -178.45(15) . . . . ?
C14_2 C13_2 C18_2 C17_2 -1.2(2) . . . . ?
N5_2 C13_2 C18_2 C17_2 -179.30(13) . . . . ?
C14_2 C13_2 C18_2 C19_2 177.12(14) . . . . ?
N5_2 C13_2 C18_2 C19_2 -0.9(2) . . . . ?
C4_2 N4_2 B1_3 N1_3 -1.3(2) . . . . ?
C3_2 N4_2 B1_3 N1_3 175.51(13) . . . . ?
C4_2 N4_2 B1_3 C1_2 -175.37(13) . . . . ?
C3_2 N4_2 B1_3 C1_2 1.5(2) . . . . ?
N5_2 C1_2 B1_3 N4_2 13.6(2) . . . . ?
C16_1 C1_2 B1_3 N4_2 137.19(14) . . . . ?
N5_2 C1_2 B1_3 N1_3 -160.80(12) . . . . ?
C16_1 C1_2 B1_3 N1_3 -37.16(17) . . . . ?
N4_2 B1_3 N1_3 N2_3 89.81(17) . . . . ?
C1_2 B1_3 N1_3 N2_3 -95.78(15) . . . . ?
N4_2 B1_3 N1_3 B2_3 -101.48(18) . . . . ?
C1_2 B1_3 N1_3 B2_3 72.93(18) . . . . ?
N2_3 N1_3 B2_3 C1_1 -14.4(2) . . . . ?
B1_3 N1_3 B2_3 C1_1 177.06(13) . . . . ?
N2_3 N1_3 B2_3 C10_1 163.87(12) . . . . ?
B1_3 N1_3 B2_3 C10_1 -4.7(2) . . . . ?
C2_1 C1_1 B2_3 N1_3 -56.1(2) . . . . ?
C6_1 C1_1 B2_3 N1_3 123.97(17) . . . . ?
C2_1 C1_1 B2_3 C10_1 125.84(17) . . . . ?
C6_1 C1_1 B2_3 C10_1 -54.1(2) . . . . ?
C15_1 C10_1 B2_3 N1_3 134.86(15) . . . . ?
C11_1 C10_1 B2_3 N1_3 -46.16(19) . . . . ?
C15_1 C10_1 B2_3 C1_1 -47.0(2) . . . . ?
C11_1 C10_1 B2_3 C1_1 132.01(16) . . . . ?
B2_3 N1_3 N2_3 N3_3 -165.65(12) . . . . ?
B1_3 N1_3 N2_3 N3_3 3.70(16) . . . . ?
C6_3 C1_3 C2_3 C3_3 -1.1(2) . . . . ?
N3_3 C1_3 C2_3 C3_3 177.51(13) . . . . ?
N1_3 N2_3 N3_3 C1_3 177.79(10) . . . . ?
C2_3 C1_3 N3_3 N2_3 -174.49(12) . . . . ?
C6_3 C1_3 N3_3 N2_3 4.03(19) . . . . ?
C1_3 C2_3 C3_3 C4_3 -0.1(2) . . . . ?
C4_3 C5_3 C6_3 C1_3 -0.8(2) . . . . ?
C2_3 C1_3 C6_3 C5_3 1.5(2) . . . . ?
N3_3 C1_3 C6_3 C5_3 -176.94(13) . . . . ?
C8_3 N4_3 C4_3 C3_3 168.99(16) . . . . ?
C7_3 N4_3 C4_3 C3_3 0.6(3) . . . . ?
C8_3 N4_3 C4_3 C5_3 -11.4(2) . . . . ?
C7_3 N4_3 C4_3 C5_3 -179.71(18) . . . . ?
C2_3 C3_3 C4_3 N4_3 -179.50(15) . . . . ?
C2_3 C3_3 C4_3 C5_3 0.8(2) . . . . ?
C6_3 C5_3 C4_3 N4_3 179.93(14) . . . . ?
C6_3 C5_3 C4_3 C3_3 -0.4(2) . . . . ?
C6_4 C1_4 C2_4 C3_4 0.0 . . . . ?
C1_4 C2_4 C3_4 C4_4 0.0 . . . . ?
C2_4 C3_4 C4_4 C5_4 0.0 . . . . ?
C3_4 C4_4 C5_4 C6_4 0.0 . . . . ?
C4_4 C5_4 C6_4 C1_4 0.0 . . . . ?
C2_4 C1_4 C6_4 C5_4 0.0 . . . . ?
C6_14 C1_14 C2_14 C3_14 0.0 . . . . ?
C1_14 C2_14 C3_14 C4_14 0.0 . . . . ?
C2_14 C3_14 C4_14 C5_14 0.0 . . . . ?
C3_14 C4_14 C5_14 C6_14 0.0 . . . . ?
C4_14 C5_14 C6_14 C1_14 0.0 . . . . ?
C2_14 C1_14 C6_14 C5_14 0.0 . . . . ?
C6_15 C1_15 C2_15 C3_15 0.0 . . . . ?
C1_15 C2_15 C3_15 C4_15 0.0 . . . . ?
C2_15 C3_15 C4_15 C5_15 0.0 . . . . ?
C3_15 C4_15 C5_15 C6_15 0.0 . . . . ?
C4_15 C5_15 C6_15 C1_15 0.0 . . . . ?
C2_15 C1_15 C6_15 C5_15 0.0 . . . . ?
